data_4340044
loop_
_publ_author_name
'Romain, Charles'
'Choua, Sylvie'
'Collin, Jean-Paul'
'Heinrich, Martine'
'Bailly, Corinne'
'Karmazin-Brelot, Lydia'
'Bellemin-Laponnaz, St\'ephane'
'Dagorne, Samuel'

_publ_section_title
;
 Redox and luminescent properties of robust and air-stable N-heterocyclic
 carbene group 4 metal complexes.
;
_journal_issue 14
_journal_name_full 'Inorganic chemistry'
_journal_page_first 7371
_journal_page_last 7376
_journal_paper_doi 10.1021/ic500718y
_journal_volume 53
_journal_year 2014
_chemical_formula_moiety 'C62 H88 N4 O4 Zr'
_chemical_formula_sum 'C62 H88 N4 O4 Zr'
_chemical_formula_weight 1044.58
_chemical_name_systematic
;
 ?
;
_space_group_IT_number 2
_symmetry_cell_setting triclinic
_symmetry_space_group_name_Hall '-P 1'
_symmetry_space_group_name_H-M 'P -1'
_atom_sites_solution_hydrogens geom
_atom_sites_solution_primary direct
_atom_sites_solution_secondary difmap
_audit_creation_method SHELXL-97
_cell_angle_alpha 111.0450(10)
_cell_angle_beta 101.1460(10)
_cell_angle_gamma 102.7400(10)
_cell_formula_units_Z 2
_cell_length_a 13.9953(9)
_cell_length_b 15.1289(9)
_cell_length_c 17.5243(11)
_cell_measurement_reflns_used 9904
_cell_measurement_temperature 173(2)
_cell_measurement_theta_max 29.04
_cell_measurement_theta_min 2.32
_cell_volume 3222.8(3)
_computing_cell_refinement 'Bruker SAINT'
_computing_data_collection 'Bruker APEX2'
_computing_data_reduction 'Bruker SAINT'
_computing_molecular_graphics 'Bruker SHELXTL'
_computing_publication_material 'Bruker SHELXTL'
_computing_structure_refinement 'SHELXL-97 (Sheldrick, 2008)'
_computing_structure_solution 'SHELXS-97 (Sheldrick, 2008)'
_diffrn_ambient_temperature 173(2)
_diffrn_measured_fraction_theta_full 0.995
_diffrn_measured_fraction_theta_max 0.995
_diffrn_measurement_device_type 'Bruker APEX-II CCD'
_diffrn_measurement_method '\f and \w scans'
_diffrn_radiation_monochromator triumph
_diffrn_radiation_source 'sealed tube'
_diffrn_radiation_type MoK\a
_diffrn_radiation_wavelength 0.71073
_diffrn_reflns_av_R_equivalents 0.0228
_diffrn_reflns_av_sigmaI/netI 0.0320
_diffrn_reflns_limit_h_max 18
_diffrn_reflns_limit_h_min -19
_diffrn_reflns_limit_k_max 20
_diffrn_reflns_limit_k_min -20
_diffrn_reflns_limit_l_max 13
_diffrn_reflns_limit_l_min -23
_diffrn_reflns_number 47030
_diffrn_reflns_theta_full 29.08
_diffrn_reflns_theta_max 29.08
_diffrn_reflns_theta_min 2.12
_exptl_absorpt_coefficient_mu 0.214
_exptl_absorpt_correction_T_max 0.9748
_exptl_absorpt_correction_T_min 0.9386
_exptl_absorpt_correction_type multi-scan
_exptl_absorpt_process_details sadabs
_exptl_crystal_colour yellow
_exptl_crystal_density_diffrn 1.076
_exptl_crystal_density_method 'not measured'
_exptl_crystal_description block
_exptl_crystal_F_000 1120
_exptl_crystal_size_max 0.30
_exptl_crystal_size_mid 0.18
_exptl_crystal_size_min 0.12
_platon_squeeze_details
;
The residual electron density was assigned to one molecule of the
acetonitrile solvent [47/2= 23.5 e per asymmetric unit; one molecule
of CH3CN would give 22 e]. 
;
_refine_diff_density_max 1.691
_refine_diff_density_min -1.344
_refine_diff_density_rms 0.090
_refine_ls_extinction_method none
_refine_ls_goodness_of_fit_ref 1.141
_refine_ls_hydrogen_treatment constr
_refine_ls_matrix_type full
_refine_ls_number_parameters 607
_refine_ls_number_reflns 17176
_refine_ls_number_restraints 6
_refine_ls_restrained_S_all 1.163
_refine_ls_R_factor_all 0.0876
_refine_ls_R_factor_gt 0.0686
_refine_ls_shift/su_max 0.003
_refine_ls_shift/su_mean 0.000
_refine_ls_structure_factor_coef Fsqd
_refine_ls_weighting_details 'calc w=1/[\s^2^(Fo^2^)+(0.1043P)^2^+2.8852P] where P=(Fo^2^+2Fc^2^)/3'
_refine_ls_weighting_scheme calc
_refine_ls_wR_factor_gt 0.1881
_refine_ls_wR_factor_ref 0.2005
_reflns_number_gt 13247
_reflns_number_total 17176
_reflns_threshold_expression I>2\s(I)
_cod_data_source_file ic500718y_si_002.cif
_cod_data_source_block rwcr110303
_cod_depositor_comments
;
The following automatic conversions were performed:

'_symmetry_cell_setting' value 'Triclinic' changed to 'triclinic'
according to
/usr/data/users/saulius/crontab/automatic-downloads/rss-feeds/ACS/lib/dictionaries/cif_core.dic
dictionary named 'cif_core.dic' version 2.4.2 from 2011-04-26.

Automatic conversion script
Id: cif_fix_values 2281 2013-09-26 08:29:07Z andrius 

 Adding full bibliography for 4340044--4340045.cif.

 Adding full bibliography for 4340044--4340045.cif.
;
_cod_original_sg_symbol_H-M 'P -1 '
_cod_database_code 4340044

loop_
_symmetry_equiv_pos_as_xyz
'x, y, z'
'-x, -y, -z'

loop_
_atom_site_label
_atom_site_type_symbol
_atom_site_fract_x
_atom_site_fract_y
_atom_site_fract_z
_atom_site_U_iso_or_equiv
_atom_site_adp_type
_atom_site_occupancy
_atom_site_symmetry_multiplicity
_atom_site_calc_flag
_atom_site_refinement_flags
_atom_site_disorder_assembly
_atom_site_disorder_group
C1 C 0.86487(19) 0.89914(19) 0.30107(16) 0.0236(5) Uani 1 1 d . . .
C2 C 0.7603(2) 0.8386(2) 0.2678(2) 0.0333(6) Uani 1 1 d . A .
C3 C 0.7315(2) 0.7590(2) 0.2896(2) 0.0356(6) Uani 1 1 d . . .
H3 H 0.6622 0.7169 0.2655 0.043 Uiso 1 1 calc R . .
C4 C 0.7990(2) 0.73778(19) 0.34471(17) 0.0259(5) Uani 1 1 d . . .
C5 C 0.89893(19) 0.80257(18) 0.38207(15) 0.0228(5) Uani 1 1 d . . .
H5 H 0.9455 0.7924 0.4229 0.027 Uiso 1 1 calc R . .
C6 C 0.93255(18) 0.88236(18) 0.36102(14) 0.0198(4) Uani 1 1 d . . .
C7 C 0.6828(2) 0.8595(3) 0.2067(3) 0.0631(13) Uani 1 1 d D . .
C8 C 0.6981(5) 0.8563(7) 0.1308(6) 0.0510(11) Uani 0.50 1 d PD A 1
H8A H 0.6552 0.8896 0.1079 0.077 Uiso 0.50 1 calc PR A 1
H8B H 0.6795 0.7867 0.0896 0.077 Uiso 0.50 1 calc PR A 1
H8C H 0.7705 0.8906 0.1408 0.077 Uiso 0.50 1 calc PR A 1
C9 C 0.5698(6) 0.8018(7) 0.2003(5) 0.0510(11) Uani 0.50 1 d P A 1
H9A H 0.5202 0.8244 0.1707 0.077 Uiso 0.50 1 calc PR A 1
H9B H 0.5642 0.8156 0.2581 0.077 Uiso 0.50 1 calc PR A 1
H9C H 0.5552 0.7299 0.1682 0.077 Uiso 0.50 1 calc PR A 1
C10 C 0.6848(6) 0.9742(6) 0.2686(5) 0.0510(11) Uani 0.50 1 d PD A 1
H10A H 0.7518 1.0222 0.2812 0.077 Uiso 0.50 1 calc PR A 1
H10B H 0.6731 0.9754 0.3222 0.077 Uiso 0.50 1 calc PR A 1
H10C H 0.6308 0.9920 0.2385 0.077 Uiso 0.50 1 calc PR A 1
C8B C 0.7216(5) 0.8337(7) 0.1215(5) 0.0510(11) Uani 0.50 1 d PD A 2
H8B1 H 0.6776 0.8467 0.0787 0.077 Uiso 0.50 1 calc PR A 2
H8B2 H 0.7178 0.7633 0.0975 0.077 Uiso 0.50 1 calc PR A 2
H8B3 H 0.7927 0.8757 0.1370 0.077 Uiso 0.50 1 calc PR A 2
C9B C 0.5782(6) 0.7739(7) 0.1637(5) 0.0510(11) Uani 0.50 1 d P A 2
H9B1 H 0.5325 0.7888 0.1235 0.077 Uiso 0.50 1 calc PR A 2
H9B2 H 0.5468 0.7684 0.2078 0.077 Uiso 0.50 1 calc PR A 2
H9B3 H 0.5896 0.7108 0.1327 0.077 Uiso 0.50 1 calc PR A 2
C10B C 0.6759(6) 0.9573(7) 0.2353(6) 0.0510(11) Uani 0.50 1 d P A 2
H10D H 0.7428 1.0049 0.2469 0.077 Uiso 0.50 1 calc PR A 2
H10E H 0.6555 0.9736 0.2878 0.077 Uiso 0.50 1 calc PR A 2
H10F H 0.6246 0.9613 0.1909 0.077 Uiso 0.50 1 calc PR A 2
C11 C 0.7679(2) 0.6421(2) 0.3582(2) 0.0330(6) Uani 1 1 d . . .
C12 C 0.6549(4) 0.6065(3) 0.3474(4) 0.0736(8) Uani 1 1 d . . .
H12A H 0.6391 0.5477 0.3600 0.110 Uiso 1 1 calc R . .
H12B H 0.6158 0.5887 0.2883 0.110 Uiso 1 1 calc R . .
H12C H 0.6360 0.6597 0.3869 0.110 Uiso 1 1 calc R . .
C13 C 0.8260(4) 0.6568(3) 0.4466(4) 0.0736(8) Uani 1 1 d . . .
H13A H 0.8260 0.7199 0.4894 0.110 Uiso 1 1 calc R . .
H13B H 0.8969 0.6586 0.4487 0.110 Uiso 1 1 calc R . .
H13C H 0.7927 0.6015 0.4589 0.110 Uiso 1 1 calc R . .
C14 C 0.7939(4) 0.5629(3) 0.2925(4) 0.0736(8) Uani 1 1 d . . .
H14A H 0.7711 0.4995 0.2972 0.110 Uiso 1 1 calc R . .
H14B H 0.8683 0.5827 0.3023 0.110 Uiso 1 1 calc R . .
H14C H 0.7592 0.5548 0.2350 0.110 Uiso 1 1 calc R . .
C15 C 1.08805(18) 1.01812(19) 0.38308(15) 0.0219(5) Uani 1 1 d . . .
C16 C 1.10290(18) 0.92677(19) 0.46694(15) 0.0229(5) Uani 1 1 d . . .
H16A H 1.1088 0.8588 0.4428 0.027 Uiso 1 1 calc R . .
H16B H 1.0761 0.9352 0.5166 0.027 Uiso 1 1 calc R . .
C17 C 1.20514(19) 1.0060(2) 0.49218(16) 0.0254(5) Uani 1 1 d . . .
H17A H 1.2248 1.0540 0.5529 0.030 Uiso 1 1 calc R . .
H17B H 1.2601 0.9756 0.4831 0.030 Uiso 1 1 calc R . .
C18 C 1.2544(2) 1.1826(3) 0.3840(2) 0.0413(8) Uani 1 1 d . . .
C19 C 1.3409(2) 1.2549(3) 0.3879(2) 0.0428(8) Uani 1 1 d . . .
C20 C 1.4369(2) 1.2678(3) 0.4386(3) 0.0447(8) Uani 1 1 d . . .
H20 H 1.4950 1.3151 0.4397 0.054 Uiso 1 1 calc R . .
C21 C 1.4520(2) 1.2148(2) 0.4878(2) 0.0397(7) Uani 1 1 d . . .
C22 C 1.3666(2) 1.1455(2) 0.4845(2) 0.0345(6) Uani 1 1 d . . .
H22 H 1.3748 1.1087 0.5179 0.041 Uiso 1 1 calc R . .
C23 C 1.2689(2) 1.1280(2) 0.4336(2) 0.0318(6) Uani 1 1 d . . .
C24 C 1.3282(2) 1.3190(3) 0.3375(3) 0.0502(10) Uani 1 1 d . . .
C25 C 1.2610(3) 1.3827(3) 0.3707(3) 0.0576(11) Uani 1 1 d . . .
H25A H 1.2530 1.4235 0.3388 0.086 Uiso 1 1 calc R . .
H25B H 1.2937 1.4263 0.4317 0.086 Uiso 1 1 calc R . .
H25C H 1.1934 1.3388 0.3627 0.086 Uiso 1 1 calc R . .
C26 C 1.2811(3) 1.2536(3) 0.2418(3) 0.0591(11) Uani 1 1 d . . .
H26A H 1.2093 1.2159 0.2303 0.089 Uiso 1 1 calc R . .
H26B H 1.3195 1.2071 0.2232 0.089 Uiso 1 1 calc R . .
H26C H 1.2841 1.2958 0.2104 0.089 Uiso 1 1 calc R . .
C27 C 1.4322(3) 1.3919(3) 0.3499(3) 0.0644(13) Uani 1 1 d . . .
H27A H 1.4781 1.3541 0.3309 0.097 Uiso 1 1 calc R . .
H27B H 1.4631 1.4376 0.4107 0.097 Uiso 1 1 calc R . .
H27C H 1.4214 1.4302 0.3161 0.097 Uiso 1 1 calc R . .
C28 C 1.5597(2) 1.2303(3) 0.5420(3) 0.0553(11) Uani 1 1 d . . .
C29 C 1.6282(4) 1.3369(4) 0.5774(5) 0.0984(13) Uani 1 1 d . . .
H29A H 1.5949 1.3817 0.6095 0.148 Uiso 1 1 calc R . .
H29B H 1.6404 1.3533 0.5301 0.148 Uiso 1 1 calc R . .
H29C H 1.6939 1.3451 0.6156 0.148 Uiso 1 1 calc R . .
C30 C 1.6084(3) 1.1642(5) 0.4822(5) 0.0984(13) Uani 1 1 d . . .
H30A H 1.6774 1.1720 0.5148 0.148 Uiso 1 1 calc R . .
H30B H 1.6130 1.1845 0.4355 0.148 Uiso 1 1 calc R . .
H30C H 1.5657 1.0941 0.4582 0.148 Uiso 1 1 calc R . .
C31 C 1.5559(4) 1.2028(5) 0.6163(5) 0.0984(13) Uani 1 1 d . . .
H31A H 1.5266 1.1302 0.5947 0.148 Uiso 1 1 calc R . .
H31B H 1.5130 1.2353 0.6472 0.148 Uiso 1 1 calc R . .
H31C H 1.6255 1.2250 0.6551 0.148 Uiso 1 1 calc R . .
C32 C 0.86523(19) 1.1751(2) 0.24024(17) 0.0269(5) Uani 1 1 d . . .
C33 C 0.8207(2) 1.2414(2) 0.28903(17) 0.0277(5) Uani 1 1 d . . .
C34 C 0.7297(2) 1.2493(3) 0.24795(18) 0.0343(6) Uani 1 1 d . . .
H34 H 0.6989 1.2928 0.2810 0.041 Uiso 1 1 calc R . .
C35 C 0.6820(3) 1.1962(4) 0.1604(3) 0.0711(8) Uani 1 1 d . B .
C36 C 0.7266(3) 1.1322(3) 0.11347(19) 0.0479(9) Uani 1 1 d . . .
H36 H 0.6954 1.0960 0.0534 0.058 Uiso 1 1 calc R . .
C37 C 0.8162(2) 1.1191(2) 0.15187(17) 0.0318(6) Uani 1 1 d . . .
C38 C 0.8719(2) 1.3040(2) 0.38565(19) 0.0356(6) Uani 1 1 d . . .
C39 C 0.8800(3) 1.2354(2) 0.43179(19) 0.0431(8) Uani 1 1 d . . .
H39A H 0.8117 1.1895 0.4189 0.065 Uiso 1 1 calc R . .
H39B H 0.9082 1.2760 0.4938 0.065 Uiso 1 1 calc R . .
H39C H 0.9253 1.1971 0.4121 0.065 Uiso 1 1 calc R . .
C40 C 0.9783(3) 1.3730(3) 0.4015(3) 0.0564(11) Uani 1 1 d . . .
H40A H 1.0213 1.3329 0.3796 0.085 Uiso 1 1 calc R . .
H40B H 1.0099 1.4140 0.4631 0.085 Uiso 1 1 calc R . .
H40C H 0.9721 1.4164 0.3719 0.085 Uiso 1 1 calc R . .
C41 C 0.8100(3) 1.3700(3) 0.4258(2) 0.0485(9) Uani 1 1 d . . .
H41A H 0.8043 1.4158 0.3985 0.073 Uiso 1 1 calc R . .
H41B H 0.8449 1.4086 0.4873 0.073 Uiso 1 1 calc R . .
H41C H 0.7412 1.3278 0.4171 0.073 Uiso 1 1 calc R . .
C42 C 0.5798(3) 1.2064(4) 0.1198(3) 0.0711(8) Uani 1 1 d D . .
C43 C 0.5271(7) 1.1278(9) 0.0240(5) 0.0711(8) Uani 0.50 1 d P B 1
H43A H 0.5198 1.0604 0.0205 0.107 Uiso 0.50 1 calc PR B 1
H43B H 0.5694 1.1412 -0.0115 0.107 Uiso 0.50 1 calc PR B 1
H43C H 0.4591 1.1327 0.0033 0.107 Uiso 0.50 1 calc PR B 1
C44 C 0.5667(7) 1.3011(9) 0.1603(6) 0.0711(8) Uani 0.50 1 d P B 1
H44A H 0.5038 1.3034 0.1261 0.107 Uiso 0.50 1 calc PR B 1
H44B H 0.6257 1.3538 0.1651 0.107 Uiso 0.50 1 calc PR B 1
H44C H 0.5616 1.3112 0.2177 0.107 Uiso 0.50 1 calc PR B 1
C45 C 0.5007(6) 1.1403(8) 0.1526(6) 0.0711(8) Uani 0.50 1 d PD B 1
H45A H 0.5221 1.1695 0.2154 0.107 Uiso 0.50 1 calc PR B 1
H45B H 0.5024 1.0714 0.1307 0.107 Uiso 0.50 1 calc PR B 1
H45C H 0.4308 1.1407 0.1312 0.107 Uiso 0.50 1 calc PR B 1
C43B C 0.5734(7) 1.1909(9) 0.0223(5) 0.0711(8) Uani 0.50 1 d P B 2
H43D H 0.5592 1.1200 -0.0138 0.107 Uiso 0.50 1 calc PR B 2
H43E H 0.6389 1.2297 0.0213 0.107 Uiso 0.50 1 calc PR B 2
H43F H 0.5182 1.2137 0.0004 0.107 Uiso 0.50 1 calc PR B 2
C44B C 0.6014(6) 1.3256(8) 0.1439(6) 0.0711(8) Uani 0.50 1 d PD B 2
H44D H 0.5374 1.3368 0.1220 0.107 Uiso 0.50 1 calc PR B 2
H44E H 0.6523 1.3477 0.1177 0.107 Uiso 0.50 1 calc PR B 2
H44F H 0.6276 1.3636 0.2062 0.107 Uiso 0.50 1 calc PR B 2
C45B C 0.4941(6) 1.1738(9) 0.1345(6) 0.0711(8) Uani 0.50 1 d P B 2
H45D H 0.5039 1.2025 0.1963 0.107 Uiso 0.50 1 calc PR B 2
H45E H 0.4733 1.1009 0.1122 0.107 Uiso 0.50 1 calc PR B 2
H45F H 0.4406 1.1935 0.1059 0.107 Uiso 0.50 1 calc PR B 2
C46 C 0.9287(2) 1.0120(3) 0.12467(19) 0.0365(7) Uani 1 1 d . C .
C47 C 0.8013(3) 0.9951(3) 0.00655(18) 0.0466(9) Uani 1 1 d . . .
H47A H 0.8101 1.0411 -0.0217 0.056 Uiso 1 1 calc R . .
H47B H 0.7271 0.9635 -0.0048 0.056 Uiso 1 1 calc R . .
C48 C 0.8540(3) 0.9169(3) -0.02408(19) 0.0415(8) Uani 1 1 d . . .
H48A H 0.8050 0.8485 -0.0483 0.050 Uiso 1 1 calc R . .
H48B H 0.8862 0.9252 -0.0677 0.050 Uiso 1 1 calc R . .
C49 C 1.0612(4) 0.8735(5) 0.1165(4) 0.0274(5) Uani 0.50 1 d P C 1
C50 C 1.1241(4) 0.8105(5) 0.1077(3) 0.0274(5) Uani 0.50 1 d P C 1
C51 C 1.1021(4) 0.7321(5) 0.0292(3) 0.0274(5) Uani 0.50 1 d P C 1
H51 H 1.1435 0.6895 0.0235 0.033 Uiso 0.50 1 calc PR C 1
C52 C 1.0211(4) 0.7116(5) -0.0438(4) 0.0274(5) Uani 0.50 1 d P C 1
C49B C 1.0929(4) 0.9204(5) 0.1342(4) 0.0274(5) Uani 0.50 1 d P C 2
C50B C 1.1652(4) 0.8680(5) 0.1247(3) 0.0274(5) Uani 0.50 1 d P C 2
C51B C 1.1440(4) 0.7853(5) 0.0489(3) 0.0274(5) Uani 0.50 1 d P C 2
H51B H 1.1927 0.7502 0.0448 0.033 Uiso 0.50 1 calc PR C 2
C52B C 1.0550(4) 0.7475(4) -0.0243(3) 0.0274(5) Uani 0.50 1 d PD C 2
C53 C 0.9796(3) 0.7952(3) -0.0246(2) 0.0534(10) Uani 1 1 d . . .
H53 H 0.9331 0.7938 -0.0727 0.064 Uiso 1 1 calc R C 1
C54 C 0.9970(3) 0.8759(4) 0.0518(2) 0.0537(11) Uani 1 1 d . C .
C55 C 1.2111(6) 0.8270(6) 0.1854(4) 0.0456(6) Uani 0.50 1 d P C 1
C56 C 1.1649(5) 0.8117(6) 0.2550(4) 0.0456(6) Uani 0.50 1 d P C 1
H56A H 1.2199 0.8198 0.3034 0.068 Uiso 0.50 1 calc PR C 1
H56B H 1.1154 0.7444 0.2308 0.068 Uiso 0.50 1 calc PR C 1
H56C H 1.1300 0.8612 0.2748 0.068 Uiso 0.50 1 calc PR C 1
C57 C 1.2840(7) 0.9280(7) 0.2197(5) 0.0456(6) Uani 0.50 1 d P C 1
H57A H 1.3439 0.9351 0.2637 0.068 Uiso 0.50 1 calc PR C 1
H57B H 1.2507 0.9771 0.2450 0.068 Uiso 0.50 1 calc PR C 1
H57C H 1.3061 0.9394 0.1733 0.068 Uiso 0.50 1 calc PR C 1
C58 C 1.2709(5) 0.7532(6) 0.1615(4) 0.0456(6) Uani 0.50 1 d P C 1
H58A H 1.2945 0.7553 0.1128 0.068 Uiso 0.50 1 calc PR C 1
H58B H 1.2263 0.6856 0.1457 0.068 Uiso 0.50 1 calc PR C 1
H58C H 1.3304 0.7713 0.2105 0.068 Uiso 0.50 1 calc PR C 1
C55B C 1.2659(7) 0.9027(7) 0.1961(4) 0.0456(6) Uani 0.50 1 d P C 2
C56B C 1.2389(5) 0.8885(6) 0.2755(4) 0.0456(6) Uani 0.50 1 d P C 2
H56D H 1.1863 0.9195 0.2893 0.068 Uiso 0.50 1 calc PR C 2
H56E H 1.3008 0.9201 0.3250 0.068 Uiso 0.50 1 calc PR C 2
H56F H 1.2130 0.8171 0.2613 0.068 Uiso 0.50 1 calc PR C 2
C57B C 1.3222(5) 1.0124(6) 0.2235(4) 0.0456(6) Uani 0.50 1 d P C 2
H57D H 1.3837 1.0345 0.2720 0.068 Uiso 0.50 1 calc PR C 2
H57E H 1.2770 1.0519 0.2406 0.068 Uiso 0.50 1 calc PR C 2
H57F H 1.3424 1.0214 0.1756 0.068 Uiso 0.50 1 calc PR C 2
C58B C 1.3375(5) 0.8436(6) 0.1733(4) 0.0456(6) Uani 0.50 1 d P C 2
H58D H 1.4002 0.8708 0.2216 0.068 Uiso 0.50 1 calc PR C 2
H58E H 1.3549 0.8476 0.1229 0.068 Uiso 0.50 1 calc PR C 2
H58F H 1.3040 0.7736 0.1606 0.068 Uiso 0.50 1 calc PR C 2
C59 C 1.0149(4) 0.6382(4) -0.1104(3) 0.0727(15) Uani 1 1 d D . .
C60 C 0.9385(5) 0.6332(5) -0.1875(4) 0.0945(12) Uani 1 1 d . C .
H60A H 0.8750 0.6393 -0.1739 0.142 Uiso 1 1 calc R . .
H60B H 0.9236 0.5691 -0.2363 0.142 Uiso 1 1 calc R . .
H60C H 0.9677 0.6878 -0.2021 0.142 Uiso 1 1 calc R . .
C61 C 1.1105(5) 0.6250(5) -0.1390(4) 0.0945(12) Uani 1 1 d . C .
H61A H 1.1426 0.6829 -0.1487 0.142 Uiso 1 1 calc R . .
H61B H 1.0900 0.5643 -0.1922 0.142 Uiso 1 1 calc R . .
H61C H 1.1597 0.6194 -0.0942 0.142 Uiso 1 1 calc R . .
C62 C 0.9710(5) 0.5517(5) -0.0894(4) 0.0945(12) Uani 1 1 d . C .
H62A H 1.0200 0.5552 -0.0394 0.142 Uiso 1 1 calc R . .
H62B H 0.9580 0.4885 -0.1385 0.142 Uiso 1 1 calc R . .
H62C H 0.9064 0.5555 -0.0767 0.142 Uiso 1 1 calc R . .
N1 N 1.03677(15) 0.94512(15) 0.40136(12) 0.0192(4) Uani 1 1 d . . .
N2 N 1.18527(16) 1.05495(17) 0.43393(14) 0.0258(4) Uani 1 1 d . . .
N3 N 0.85476(18) 1.0482(2) 0.09981(15) 0.0332(5) Uani 1 1 d . . .
N4 N 0.9328(2) 0.9380(2) 0.05605(16) 0.0412(7) Uani 1 1 d . . .
O1 O 0.89919(14) 0.97039(14) 0.27607(12) 0.0280(4) Uani 1 1 d . . .
O2 O 1.16066(16) 1.1670(2) 0.33594(19) 0.0555(8) Uani 1 1 d . . .
O3 O 0.95278(14) 1.16488(15) 0.27733(13) 0.0325(4) Uani 1 1 d . . .
O4 O 1.0885(2) 0.9690(3) 0.20068(16) 0.0803(12) Uani 1 1 d . . .
Zr1 Zr 1.023176(18) 1.06103(2) 0.270042(16) 0.02787(9) Uani 1 1 d . C .

loop_
_atom_site_aniso_label
_atom_site_aniso_U_11
_atom_site_aniso_U_22
_atom_site_aniso_U_33
_atom_site_aniso_U_23
_atom_site_aniso_U_13
_atom_site_aniso_U_12
C1 0.0197(11) 0.0253(12) 0.0254(11) 0.0137(10) 0.0036(9) 0.0043(9)
C2 0.0192(12) 0.0343(14) 0.0446(15) 0.0252(13) -0.0031(11) 0.0013(10)
C3 0.0211(12) 0.0331(15) 0.0502(17) 0.0251(13) -0.0011(11) 0.0013(11)
C4 0.0246(12) 0.0225(12) 0.0317(12) 0.0151(10) 0.0064(10) 0.0050(10)
C5 0.0231(11) 0.0228(11) 0.0242(11) 0.0134(9) 0.0052(9) 0.0062(9)
C6 0.0188(10) 0.0207(11) 0.0196(10) 0.0094(9) 0.0050(8) 0.0045(9)
C7 0.0221(14) 0.068(2) 0.099(3) 0.066(2) -0.0195(17) -0.0073(15)
C8 0.0262(12) 0.060(2) 0.065(2) 0.044(2) -0.0143(16) 0.0045(12)
C9 0.0262(12) 0.060(2) 0.065(2) 0.044(2) -0.0143(16) 0.0045(12)
C10 0.0262(12) 0.060(2) 0.065(2) 0.044(2) -0.0143(16) 0.0045(12)
C8B 0.0262(12) 0.060(2) 0.065(2) 0.044(2) -0.0143(16) 0.0045(12)
C9B 0.0262(12) 0.060(2) 0.065(2) 0.044(2) -0.0143(16) 0.0045(12)
C10B 0.0262(12) 0.060(2) 0.065(2) 0.044(2) -0.0143(16) 0.0045(12)
C11 0.0315(14) 0.0251(13) 0.0470(16) 0.0222(12) 0.0105(12) 0.0064(11)
C12 0.0762(17) 0.0543(14) 0.107(2) 0.0590(16) 0.0256(16) 0.0104(13)
C13 0.0762(17) 0.0543(14) 0.107(2) 0.0590(16) 0.0256(16) 0.0104(13)
C14 0.0762(17) 0.0543(14) 0.107(2) 0.0590(16) 0.0256(16) 0.0104(13)
C15 0.0191(10) 0.0269(12) 0.0243(11) 0.0157(10) 0.0066(9) 0.0074(9)
C16 0.0195(10) 0.0282(12) 0.0236(11) 0.0171(10) 0.0021(8) 0.0057(9)
C17 0.0213(11) 0.0308(13) 0.0286(12) 0.0202(10) 0.0029(9) 0.0077(10)
C18 0.0183(12) 0.0504(18) 0.070(2) 0.0473(17) 0.0059(13) 0.0069(12)
C19 0.0215(13) 0.0499(18) 0.075(2) 0.0494(18) 0.0106(14) 0.0090(12)
C20 0.0187(12) 0.0486(18) 0.080(2) 0.0458(18) 0.0111(14) 0.0060(12)
C21 0.0172(12) 0.0460(17) 0.067(2) 0.0389(16) 0.0063(12) 0.0101(12)
C22 0.0211(12) 0.0375(15) 0.0518(17) 0.0295(14) 0.0052(11) 0.0091(11)
C23 0.0179(11) 0.0359(14) 0.0505(16) 0.0317(13) 0.0061(11) 0.0058(10)
C24 0.0265(14) 0.061(2) 0.088(3) 0.062(2) 0.0159(16) 0.0095(14)
C25 0.0396(18) 0.064(2) 0.100(3) 0.067(2) 0.0227(19) 0.0182(17)
C26 0.0450(19) 0.078(3) 0.089(3) 0.069(3) 0.027(2) 0.0214(19)
C27 0.0341(17) 0.075(3) 0.116(4) 0.078(3) 0.023(2) 0.0101(17)
C28 0.0167(13) 0.060(2) 0.101(3) 0.055(2) 0.0039(16) 0.0100(14)
C29 0.0361(13) 0.099(2) 0.153(3) 0.074(2) -0.0109(16) 0.0069(14)
C30 0.0361(13) 0.099(2) 0.153(3) 0.074(2) -0.0109(16) 0.0069(14)
C31 0.0361(13) 0.099(2) 0.153(3) 0.074(2) -0.0109(16) 0.0069(14)
C32 0.0201(11) 0.0356(14) 0.0339(13) 0.0259(11) 0.0063(10) 0.0080(10)
C33 0.0256(12) 0.0311(13) 0.0298(12) 0.0208(11) 0.0049(10) 0.0048(10)
C34 0.0234(12) 0.0542(18) 0.0329(13) 0.0218(13) 0.0119(10) 0.0175(12)
C35 0.0438(12) 0.123(2) 0.0463(11) 0.0220(13) 0.0051(9) 0.0575(14)
C36 0.0365(16) 0.093(3) 0.0250(13) 0.0241(16) 0.0087(12) 0.0417(18)
C37 0.0261(12) 0.0566(18) 0.0300(12) 0.0285(13) 0.0133(10) 0.0232(13)
C38 0.0404(16) 0.0258(13) 0.0344(14) 0.0162(11) -0.0038(12) 0.0057(12)
C39 0.067(2) 0.0340(16) 0.0270(13) 0.0148(12) 0.0050(14) 0.0178(15)
C40 0.0418(19) 0.0334(17) 0.076(3) 0.0266(17) -0.0131(17) -0.0014(14)
C41 0.064(2) 0.0343(16) 0.0360(16) 0.0091(13) -0.0017(15) 0.0187(16)
C42 0.0438(12) 0.123(2) 0.0463(11) 0.0220(13) 0.0051(9) 0.0575(14)
C43 0.0438(12) 0.123(2) 0.0463(11) 0.0220(13) 0.0051(9) 0.0575(14)
C44 0.0438(12) 0.123(2) 0.0463(11) 0.0220(13) 0.0051(9) 0.0575(14)
C45 0.0438(12) 0.123(2) 0.0463(11) 0.0220(13) 0.0051(9) 0.0575(14)
C43B 0.0438(12) 0.123(2) 0.0463(11) 0.0220(13) 0.0051(9) 0.0575(14)
C44B 0.0438(12) 0.123(2) 0.0463(11) 0.0220(13) 0.0051(9) 0.0575(14)
C45B 0.0438(12) 0.123(2) 0.0463(11) 0.0220(13) 0.0051(9) 0.0575(14)
C46 0.0292(13) 0.074(2) 0.0366(14) 0.0422(15) 0.0198(11) 0.0319(14)
C47 0.0497(18) 0.093(3) 0.0274(13) 0.0355(16) 0.0196(13) 0.053(2)
C48 0.0457(17) 0.078(2) 0.0313(14) 0.0365(15) 0.0213(13) 0.0446(17)
C49 0.0249(13) 0.0402(15) 0.0264(11) 0.0177(12) 0.0114(10) 0.0184(10)
C50 0.0249(13) 0.0402(15) 0.0264(11) 0.0177(12) 0.0114(10) 0.0184(10)
C51 0.0249(13) 0.0402(15) 0.0264(11) 0.0177(12) 0.0114(10) 0.0184(10)
C52 0.0249(13) 0.0402(15) 0.0264(11) 0.0177(12) 0.0114(10) 0.0184(10)
C49B 0.0249(13) 0.0402(15) 0.0264(11) 0.0177(12) 0.0114(10) 0.0184(10)
C50B 0.0249(13) 0.0402(15) 0.0264(11) 0.0177(12) 0.0114(10) 0.0184(10)
C51B 0.0249(13) 0.0402(15) 0.0264(11) 0.0177(12) 0.0114(10) 0.0184(10)
C52B 0.0249(13) 0.0402(15) 0.0264(11) 0.0177(12) 0.0114(10) 0.0184(10)
C53 0.061(2) 0.102(3) 0.056(2) 0.062(2) 0.0438(18) 0.063(2)
C54 0.057(2) 0.115(3) 0.0489(18) 0.063(2) 0.0411(17) 0.069(2)
C55 0.0438(14) 0.0690(18) 0.0356(12) 0.0228(13) 0.0113(11) 0.0384(13)
C56 0.0438(14) 0.0690(18) 0.0356(12) 0.0228(13) 0.0113(11) 0.0384(13)
C57 0.0438(14) 0.0690(18) 0.0356(12) 0.0228(13) 0.0113(11) 0.0384(13)
C58 0.0438(14) 0.0690(18) 0.0356(12) 0.0228(13) 0.0113(11) 0.0384(13)
C55B 0.0438(14) 0.0690(18) 0.0356(12) 0.0228(13) 0.0113(11) 0.0384(13)
C56B 0.0438(14) 0.0690(18) 0.0356(12) 0.0228(13) 0.0113(11) 0.0384(13)
C57B 0.0438(14) 0.0690(18) 0.0356(12) 0.0228(13) 0.0113(11) 0.0384(13)
C58B 0.0438(14) 0.0690(18) 0.0356(12) 0.0228(13) 0.0113(11) 0.0384(13)
C59 0.103(4) 0.111(4) 0.097(3) 0.088(3) 0.080(3) 0.090(3)
C60 0.126(3) 0.114(3) 0.121(3) 0.081(2) 0.085(3) 0.086(3)
C61 0.126(3) 0.114(3) 0.121(3) 0.081(2) 0.085(3) 0.086(3)
C62 0.126(3) 0.114(3) 0.121(3) 0.081(2) 0.085(3) 0.086(3)
N1 0.0184(9) 0.0227(10) 0.0199(9) 0.0140(8) 0.0035(7) 0.0062(8)
N2 0.0187(9) 0.0314(11) 0.0330(11) 0.0240(9) 0.0026(8) 0.0052(8)
N3 0.0299(12) 0.0639(17) 0.0273(11) 0.0316(11) 0.0140(9) 0.0294(12)
N4 0.0383(13) 0.086(2) 0.0339(12) 0.0420(14) 0.0236(11) 0.0445(15)
O1 0.0213(8) 0.0338(10) 0.0330(9) 0.0238(8) 0.0014(7) 0.0054(7)
O2 0.0185(9) 0.0779(17) 0.096(2) 0.0775(17) 0.0035(11) 0.0053(10)
O3 0.0227(9) 0.0334(10) 0.0427(11) 0.0249(9) -0.0028(8) 0.0072(8)
O4 0.0765(19) 0.187(4) 0.0409(13) 0.0683(19) 0.0389(13) 0.106(2)
Zr1 0.01929(13) 0.04755(18) 0.03394(15) 0.03244(13) 0.01042(10) 0.01444(11)

loop_
_atom_type_symbol
_atom_type_description
_atom_type_scat_dispersion_real
_atom_type_scat_dispersion_imag
_atom_type_scat_source
C C 0.0033 0.0016 'International Tables Vol C Tables 4.2.6.8 and 6.1.1.4'
H H 0.0000 0.0000 'International Tables Vol C Tables 4.2.6.8 and 6.1.1.4'
N N 0.0061 0.0033 'International Tables Vol C Tables 4.2.6.8 and 6.1.1.4'
O O 0.0106 0.0060 'International Tables Vol C Tables 4.2.6.8 and 6.1.1.4'
Zr Zr -2.9673 0.5597 'International Tables Vol C Tables 4.2.6.8 and 6.1.1.4'

loop_
_geom_angle_atom_site_label_1
_geom_angle_atom_site_label_2
_geom_angle_atom_site_label_3
_geom_angle
O1 C1 C6 120.1(2)
O1 C1 C2 121.1(2)
C6 C1 C2 118.7(2)
C3 C2 C1 118.3(2)
C3 C2 C7 121.6(2)
C1 C2 C7 120.0(2)
C4 C3 C2 123.4(2)
C4 C3 H3 118.3
C2 C3 H3 118.3
C5 C4 C3 117.4(2)
C5 C4 C11 120.7(2)
C3 C4 C11 121.7(2)
C4 C5 C6 121.5(2)
C4 C5 H5 119.3
C6 C5 H5 119.3
C5 C6 C1 120.3(2)
C5 C6 N1 118.3(2)
C1 C6 N1 121.4(2)
C8 C7 C10B 94.6(6)
C8 C7 C2 119.7(4)
C10B C7 C2 117.2(4)
C8 C7 C9B 94.8(5)
C10B C7 C9B 115.3(5)
C2 C7 C9B 112.2(3)
C8 C7 C9 115.6(5)
C10B C7 C9 98.4(5)
C2 C7 C9 108.8(3)
C10B C7 C8B 109.7(5)
C2 C7 C8B 103.2(3)
C9B C7 C8B 96.3(5)
C9 C7 C8B 120.3(5)
C8 C7 C10 110.1(5)
C2 C7 C10 102.3(3)
C9B C7 C10 118.7(5)
C9 C7 C10 97.1(5)
C8B C7 C10 123.5(5)
C7 C8 H8A 109.5
C7 C8 H8B 109.5
C7 C8 H8C 109.5
C7 C9 H9A 109.5
C7 C9 H9B 109.5
C7 C9 H9C 109.5
C7 C10 H10A 109.5
C7 C10 H10B 109.5
C7 C10 H10C 109.5
C7 C8B H8B1 109.5
C7 C8B H8B2 109.5
H8B1 C8B H8B2 109.5
C7 C8B H8B3 109.5
H8B1 C8B H8B3 109.5
H8B2 C8B H8B3 109.5
C7 C9B H9B1 109.5
C7 C9B H9B2 109.5
H9B1 C9B H9B2 109.5
C7 C9B H9B3 109.5
H9B1 C9B H9B3 109.5
H9B2 C9B H9B3 109.5
C7 C10B H10D 109.5
C7 C10B H10E 109.5
H10D C10B H10E 109.5
C7 C10B H10F 109.5
H10D C10B H10F 109.5
H10E C10B H10F 109.5
C14 C11 C12 108.8(3)
C14 C11 C13 108.7(3)
C12 C11 C13 108.1(3)
C14 C11 C4 107.5(3)
C12 C11 C4 112.2(3)
C13 C11 C4 111.5(3)
C11 C12 H12A 109.5
C11 C12 H12B 109.5
H12A C12 H12B 109.5
C11 C12 H12C 109.5
H12A C12 H12C 109.5
H12B C12 H12C 109.5
C11 C13 H13A 109.5
C11 C13 H13B 109.5
H13A C13 H13B 109.5
C11 C13 H13C 109.5
H13A C13 H13C 109.5
H13B C13 H13C 109.5
C11 C14 H14A 109.5
C11 C14 H14B 109.5
H14A C14 H14B 109.5
C11 C14 H14C 109.5
H14A C14 H14C 109.5
H14B C14 H14C 109.5
N2 C15 N1 107.93(19)
N2 C15 Zr1 125.61(17)
N1 C15 Zr1 126.12(16)
N1 C16 C17 102.78(18)
N1 C16 H16A 111.2
C17 C16 H16A 111.2
N1 C16 H16B 111.2
C17 C16 H16B 111.2
H16A C16 H16B 109.1
N2 C17 C16 103.02(18)
N2 C17 H17A 111.2
C16 C17 H17A 111.2
N2 C17 H17B 111.2
C16 C17 H17B 111.2
H17A C17 H17B 109.1
O2 C18 C19 121.1(3)
O2 C18 C23 120.3(2)
C19 C18 C23 118.6(3)
C20 C19 C18 118.7(3)
C20 C19 C24 120.9(3)
C18 C19 C24 120.4(3)
C21 C20 C19 123.2(3)
C21 C20 H20 118.4
C19 C20 H20 118.4
C22 C21 C20 117.4(3)
C22 C21 C28 121.0(3)
C20 C21 C28 121.5(3)
C21 C22 C23 121.9(3)
C21 C22 H22 119.1
C23 C22 H22 119.1
C22 C23 C18 120.2(2)
C22 C23 N2 118.0(2)
C18 C23 N2 121.8(2)
C26 C24 C25 110.4(3)
C26 C24 C27 107.3(3)
C25 C24 C27 106.9(3)
C26 C24 C19 111.0(3)
C25 C24 C19 109.4(3)
C27 C24 C19 111.7(3)
C24 C25 H25A 109.5
C24 C25 H25B 109.5
H25A C25 H25B 109.5
C24 C25 H25C 109.5
H25A C25 H25C 109.5
H25B C25 H25C 109.5
C24 C26 H26A 109.5
C24 C26 H26B 109.5
H26A C26 H26B 109.5
C24 C26 H26C 109.5
H26A C26 H26C 109.5
H26B C26 H26C 109.5
C24 C27 H27A 109.5
C24 C27 H27B 109.5
H27A C27 H27B 109.5
C24 C27 H27C 109.5
H27A C27 H27C 109.5
H27B C27 H27C 109.5
C31 C28 C29 108.0(5)
C31 C28 C21 111.8(3)
C29 C28 C21 112.0(3)
C31 C28 C30 110.3(4)
C29 C28 C30 107.5(4)
C21 C28 C30 107.2(4)
C28 C29 H29A 109.5
C28 C29 H29B 109.5
H29A C29 H29B 109.5
C28 C29 H29C 109.5
H29A C29 H29C 109.5
H29B C29 H29C 109.5
C28 C30 H30A 109.5
C28 C30 H30B 109.5
H30A C30 H30B 109.5
C28 C30 H30C 109.5
H30A C30 H30C 109.5
H30B C30 H30C 109.5
C28 C31 H31A 109.5
C28 C31 H31B 109.5
H31A C31 H31B 109.5
C28 C31 H31C 109.5
H31A C31 H31C 109.5
H31B C31 H31C 109.5
O3 C32 C37 120.1(3)
O3 C32 C33 120.7(2)
C37 C32 C33 119.1(2)
C34 C33 C32 118.8(2)
C34 C33 C38 120.5(3)
C32 C33 C38 120.7(2)
C33 C34 C35 122.6(3)
C33 C34 H34 118.7
C35 C34 H34 118.7
C36 C35 C34 118.1(3)
C36 C35 C42 122.2(3)
C34 C35 C42 119.6(3)
C35 C36 C37 121.7(3)
C35 C36 H36 119.1
C37 C36 H36 119.1
C36 C37 C32 119.7(3)
C36 C37 N3 118.4(3)
C32 C37 N3 122.0(2)
C40 C38 C41 107.4(3)
C40 C38 C33 109.8(3)
C41 C38 C33 111.8(2)
C40 C38 C39 110.3(3)
C41 C38 C39 107.2(3)
C33 C38 C39 110.2(2)
C38 C39 H39A 109.5
C38 C39 H39B 109.5
H39A C39 H39B 109.5
C38 C39 H39C 109.5
H39A C39 H39C 109.5
H39B C39 H39C 109.5
C38 C40 H40A 109.5
C38 C40 H40B 109.5
H40A C40 H40B 109.5
C38 C40 H40C 109.5
H40A C40 H40C 109.5
H40B C40 H40C 109.5
C38 C41 H41A 109.5
C38 C41 H41B 109.5
H41A C41 H41B 109.5
C38 C41 H41C 109.5
H41A C41 H41C 109.5
H41B C41 H41C 109.5
C45B C42 C44 83.1(7)
C45B C42 C35 123.7(6)
C44 C42 C35 115.3(5)
C45B C42 C43 87.1(6)
C44 C42 C43 127.6(5)
C35 C42 C43 112.9(4)
C45B C42 C43B 117.0(6)
C44 C42 C43B 105.6(6)
C35 C42 C43B 108.4(4)
C45B C42 C44B 107.5(6)
C35 C42 C44B 106.1(4)
C43 C42 C44B 119.7(6)
C43B C42 C44B 87.2(6)
C44 C42 C45 99.4(6)
C35 C42 C45 100.5(4)
C43 C42 C45 91.0(6)
C43B C42 C45 128.0(6)
C44B C42 C45 125.1(5)
C42 C43 H43A 109.5
C42 C43 H43B 109.5
C42 C43 H43C 109.5
C42 C44 H44A 109.5
C42 C44 H44B 109.5
C42 C44 H44C 109.5
C42 C45 H45A 109.5
C42 C45 H45B 109.5
C42 C45 H45C 109.5
C42 C43B H43D 109.5
C42 C43B H43E 109.5
H43D C43B H43E 109.5
C42 C43B H43F 109.5
H43D C43B H43F 109.5
H43E C43B H43F 109.5
C42 C44B H44D 109.5
C42 C44B H44E 109.5
H44D C44B H44E 109.5
C42 C44B H44F 109.5
H44D C44B H44F 109.5
H44E C44B H44F 109.5
C42 C45B H45D 109.5
C42 C45B H45E 109.5
H45D C45B H45E 109.5
C42 C45B H45F 109.5
H45D C45B H45F 109.5
H45E C45B H45F 109.5
N4 C46 N3 109.0(2)
N4 C46 Zr1 125.99(19)
N3 C46 Zr1 124.7(2)
N3 C47 C48 103.3(2)
N3 C47 H47A 111.1
C48 C47 H47A 111.1
N3 C47 H47B 111.1
C48 C47 H47B 111.1
H47A C47 H47B 109.1
N4 C48 C47 102.5(2)
N4 C48 H48A 111.3
C47 C48 H48A 111.3
N4 C48 H48B 111.3
C47 C48 H48B 111.3
H48A C48 H48B 109.2
C54 C49 C50 124.6(5)
C54 C49 O4 112.0(4)
C50 C49 O4 120.5(4)
C51 C50 C49 118.2(5)
C51 C50 C55 121.2(5)
C49 C50 C55 120.6(5)
C50 C51 C52 123.7(5)
C50 C51 H51 118.2
C52 C51 H51 118.2
C59 C52 C51 114.3(5)
C59 C52 C53 135.8(5)
C51 C52 C53 108.5(5)
O4 C49B C50B 122.1(5)
O4 C49B C54 120.9(4)
C50B C49B C54 113.2(5)
C51B C50B C49B 118.6(5)
C51B C50B C55B 120.3(5)
C49B C50B C55B 121.1(6)
C50B C51B C52B 125.9(5)
C50B C51B H51B 117.0
C52B C51B H51B 117.0
C53 C52B C51B 121.1(5)
C53 C52B C59 110.1(4)
C51B C52B C59 128.0(5)
C54 C53 C52B 114.0(4)
C54 C53 C52 130.7(4)
C54 C53 H53 114.7
C52B C53 H53 128.0
C52 C53 H53 114.7
C49 C54 C53 112.1(4)
C49 C54 N4 127.4(4)
C53 C54 N4 119.2(3)
C53 C54 C49B 126.9(3)
N4 C54 C49B 113.1(4)
C57 C55 C58 107.7(6)
C57 C55 C50 109.8(6)
C58 C55 C50 112.1(5)
C57 C55 C56 110.4(6)
C58 C55 C56 107.3(6)
C50 C55 C56 109.5(5)
C58B C55B C57B 108.8(7)
C58B C55B C50B 114.3(6)
C57B C55B C50B 110.7(6)
C58B C55B C56B 105.8(6)
C57B C55B C56B 108.9(6)
C50B C55B C56B 108.1(7)
C55B C56B H56D 109.5
C55B C56B H56E 109.5
H56D C56B H56E 109.5
C55B C56B H56F 109.5
H56D C56B H56F 109.5
H56E C56B H56F 109.5
C55B C57B H57D 109.5
C55B C57B H57E 109.5
H57D C57B H57E 109.5
C55B C57B H57F 109.5
H57D C57B H57F 109.5
H57E C57B H57F 109.5
C55B C58B H58D 109.5
C55B C58B H58E 109.5
H58D C58B H58E 109.5
C55B C58B H58F 109.5
H58D C58B H58F 109.5
H58E C58B H58F 109.5
C52 C59 C60 110.1(4)
C52 C59 C62 101.0(4)
C60 C59 C62 109.5(5)
C52 C59 C61 121.7(6)
C60 C59 C61 105.5(4)
C62 C59 C61 108.6(4)
C60 C59 C52B 114.8(4)
C62 C59 C52B 111.6(4)
C61 C59 C52B 106.4(5)
C59 C60 H60A 109.5
C59 C60 H60B 109.5
H60A C60 H60B 109.5
C59 C60 H60C 109.5
H60A C60 H60C 109.5
H60B C60 H60C 109.5
C59 C61 H61A 109.5
C59 C61 H61B 109.5
H61A C61 H61B 109.5
C59 C61 H61C 109.5
H61A C61 H61C 109.5
H61B C61 H61C 109.5
C59 C62 H62A 109.5
C59 C62 H62B 109.5
H62A C62 H62B 109.5
C59 C62 H62C 109.5
H62A C62 H62C 109.5
H62B C62 H62C 109.5
C15 N1 C6 127.83(19)
C15 N1 C16 113.01(19)
C6 N1 C16 118.98(18)
C15 N2 C23 128.0(2)
C15 N2 C17 113.1(2)
C23 N2 C17 118.7(2)
C46 N3 C37 128.3(2)
C46 N3 C47 112.4(3)
C37 N3 C47 118.8(2)
C46 N4 C54 128.9(3)
C46 N4 C48 112.8(2)
C54 N4 C48 118.2(3)
C1 O1 Zr1 145.83(16)
C18 O2 Zr1 142.2(2)
C32 O3 Zr1 140.91(18)
C49B O4 Zr1 148.7(3)
C49 O4 Zr1 141.2(3)
O4 Zr1 O1 104.89(14)
O4 Zr1 O3 146.55(10)
O1 Zr1 O3 90.88(8)
O4 Zr1 O2 91.19(15)
O1 Zr1 O2 146.32(9)
O3 Zr1 O2 91.41(9)
O4 Zr1 C15 86.33(9)
O1 Zr1 C15 75.49(7)
O3 Zr1 C15 126.58(9)
O2 Zr1 C15 76.27(8)
O4 Zr1 C46 75.41(10)
O1 Zr1 C46 86.35(9)
O3 Zr1 C46 76.41(10)
O2 Zr1 C46 126.74(10)
C15 Zr1 C46 150.05(11)

loop_
_geom_bond_atom_site_label_1
_geom_bond_atom_site_label_2
_geom_bond_distance
C1 O1 1.333(3)
C1 C6 1.406(3)
C1 C2 1.420(3)
C2 C3 1.390(4)
C2 C7 1.539(4)
C3 C4 1.390(4)
C3 H3 0.9500
C4 C5 1.388(3)
C4 C11 1.533(3)
C5 C6 1.397(3)
C5 H5 0.9500
C6 N1 1.427(3)
C7 C8 1.373(10)
C7 C10B 1.415(10)
C7 C9B 1.556(8)
C7 C9 1.590(9)
C7 C8B 1.633(8)
C7 C10 1.674(10)
C8 H8A 0.9800
C8 H8B 0.9800
C8 H8C 0.9800
C9 H9A 0.9800
C9 H9B 0.9800
C9 H9C 0.9800
C10 H10A 0.9800
C10 H10B 0.9800
C10 H10C 0.9800
C8B H8B1 0.9800
C8B H8B2 0.9800
C8B H8B3 0.9800
C9B H9B1 0.9800
C9B H9B2 0.9800
C9B H9B3 0.9800
C10B H10D 0.9800
C10B H10E 0.9800
C10B H10F 0.9800
C11 C14 1.502(6)
C11 C12 1.504(6)
C11 C13 1.515(6)
C12 H12A 0.9800
C12 H12B 0.9800
C12 H12C 0.9800
C13 H13A 0.9800
C13 H13B 0.9800
C13 H13C 0.9800
C14 H14A 0.9800
C14 H14B 0.9800
C14 H14C 0.9800
C15 N2 1.340(3)
C15 N1 1.353(3)
C15 Zr1 2.379(2)
C16 N1 1.479(3)
C16 C17 1.516(3)
C16 H16A 0.9900
C16 H16B 0.9900
C17 N2 1.481(3)
C17 H17A 0.9900
C17 H17B 0.9900
C18 O2 1.334(3)
C18 C19 1.412(4)
C18 C23 1.414(4)
C19 C20 1.390(4)
C19 C24 1.544(4)
C20 C21 1.389(4)
C20 H20 0.9500
C21 C22 1.382(4)
C21 C28 1.536(4)
C22 C23 1.391(4)
C22 H22 0.9500
C23 N2 1.424(3)
C24 C26 1.523(6)
C24 C25 1.536(6)
C24 C27 1.542(4)
C25 H25A 0.9800
C25 H25B 0.9800
C25 H25C 0.9800
C26 H26A 0.9800
C26 H26B 0.9800
C26 H26C 0.9800
C27 H27A 0.9800
C27 H27B 0.9800
C27 H27C 0.9800
C28 C31 1.508(8)
C28 C29 1.509(6)
C28 C30 1.545(8)
C29 H29A 0.9800
C29 H29B 0.9800
C29 H29C 0.9800
C30 H30A 0.9800
C30 H30B 0.9800
C30 H30C 0.9800
C31 H31A 0.9800
C31 H31B 0.9800
C31 H31C 0.9800
C32 O3 1.340(3)
C32 C37 1.406(4)
C32 C33 1.412(4)
C33 C34 1.389(4)
C33 C38 1.536(4)
C34 C35 1.389(5)
C34 H34 0.9500
C35 C36 1.376(5)
C35 C42 1.536(5)
C36 C37 1.395(4)
C36 H36 0.9500
C37 N3 1.420(4)
C38 C40 1.527(5)
C38 C41 1.535(5)
C38 C39 1.537(4)
C39 H39A 0.9800
C39 H39B 0.9800
C39 H39C 0.9800
C40 H40A 0.9800
C40 H40B 0.9800
C40 H40C 0.9800
C41 H41A 0.9800
C41 H41B 0.9800
C41 H41C 0.9800
C42 C45B 1.302(11)
C42 C44 1.423(11)
C42 C43 1.574(10)
C42 C43B 1.621(10)
C42 C44B 1.640(11)
C42 C45 1.651(8)
C43 H43A 0.9800
C43 H43B 0.9800
C43 H43C 0.9800
C44 H44A 0.9800
C44 H44B 0.9800
C44 H44C 0.9800
C45 H45A 0.9800
C45 H45B 0.9800
C45 H45C 0.9800
C43B H43D 0.9800
C43B H43E 0.9800
C43B H43F 0.9800
C44B H44D 0.9800
C44B H44E 0.9800
C44B H44F 0.9800
C45B H45D 0.9800
C45B H45E 0.9800
C45B H45F 0.9800
C46 N4 1.339(4)
C46 N3 1.345(3)
C46 Zr1 2.387(3)
C47 N3 1.482(4)
C47 C48 1.521(4)
C47 H47A 0.9900
C47 H47B 0.9900
C48 N4 1.488(4)
C48 H48A 0.9900
C48 H48B 0.9900
C49 C54 1.321(6)
C49 C50 1.422(7)
C49 O4 1.555(7)
C50 C51 1.377(8)
C50 C55 1.542(8)
C51 C52 1.419(7)
C51 H51 0.9500
C52 C59 1.261(8)
C52 C53 1.465(7)
C49B O4 1.156(6)
C49B C50B 1.415(7)
C49B C54 1.579(7)
C50B C51B 1.382(8)
C50B C55B 1.531(9)
C51B C52B 1.436(7)
C51B H51B 0.9500
C52B C53 1.404(6)
C52B C59 1.672(7)
C53 C54 1.382(6)
C53 H53 0.9500
C54 N4 1.429(4)
C55 C57 1.467(13)
C55 C58 1.528(9)
C55 C56 1.551(10)
C56 H56A 0.9800
C56 H56B 0.9800
C56 H56C 0.9800
C57 H57A 0.9800
C57 H57B 0.9800
C57 H57C 0.9800
C58 H58A 0.9800
C58 H58B 0.9800
C58 H58C 0.9800
C55B C58B 1.503(10)
C55B C57B 1.519(13)
C55B C56B 1.584(11)
C56B H56D 0.9800
C56B H56E 0.9800
C56B H56F 0.9800
C57B H57D 0.9800
C57B H57E 0.9800
C57B H57F 0.9800
C58B H58D 0.9800
C58B H58E 0.9800
C58B H58F 0.9800
C59 C60 1.518(8)
C59 C62 1.519(7)
C59 C61 1.545(6)
C60 H60A 0.9800
C60 H60B 0.9800
C60 H60C 0.9800
C61 H61A 0.9800
C61 H61B 0.9800
C61 H61C 0.9800
C62 H62A 0.9800
C62 H62B 0.9800
C62 H62C 0.9800
O1 Zr1 2.0070(18)
O2 Zr1 2.014(2)
O3 Zr1 2.011(2)
O4 Zr1 2.007(3)

loop_
_geom_torsion_atom_site_label_1
_geom_torsion_atom_site_label_2
_geom_torsion_atom_site_label_3
_geom_torsion_atom_site_label_4
_geom_torsion
O1 C1 C2 C3 173.4(3)
C6 C1 C2 C3 -6.2(4)
O1 C1 C2 C7 -4.4(5)
C6 C1 C2 C7 175.9(3)
C1 C2 C3 C4 2.5(5)
C7 C2 C3 C4 -179.7(4)
C2 C3 C4 C5 2.7(5)
C2 C3 C4 C11 -172.1(3)
C3 C4 C5 C6 -4.0(4)
C11 C4 C5 C6 170.8(2)
C4 C5 C6 C1 0.3(4)
C4 C5 C6 N1 -179.3(2)
O1 C1 C6 C5 -174.7(2)
C2 C1 C6 C5 4.9(4)
O1 C1 C6 N1 4.8(4)
C2 C1 C6 N1 -175.5(2)
C3 C2 C7 C8 -118.6(5)
C1 C2 C7 C8 59.2(6)
C3 C2 C7 C10B 127.9(5)
C1 C2 C7 C10B -54.3(6)
C3 C2 C7 C9B -8.8(7)
C1 C2 C7 C9B 169.0(5)
C3 C2 C7 C9 17.5(6)
C1 C2 C7 C9 -164.7(5)
C3 C2 C7 C8B -111.4(5)
C1 C2 C7 C8B 66.4(5)
C3 C2 C7 C10 119.5(4)
C1 C2 C7 C10 -62.7(5)
C5 C4 C11 C14 -85.2(4)
C3 C4 C11 C14 89.4(4)
C5 C4 C11 C12 155.2(3)
C3 C4 C11 C12 -30.2(4)
C5 C4 C11 C13 33.8(4)
C3 C4 C11 C13 -151.6(3)
N1 C16 C17 N2 -3.2(3)
O2 C18 C19 C20 -179.6(4)
C23 C18 C19 C20 1.5(6)
O2 C18 C19 C24 1.0(6)
C23 C18 C19 C24 -177.8(4)
C18 C19 C20 C21 -1.8(6)
C24 C19 C20 C21 177.5(4)
C19 C20 C21 C22 0.8(6)
C19 C20 C21 C28 179.1(4)
C20 C21 C22 C23 0.5(5)
C28 C21 C22 C23 -177.8(4)
C21 C22 C23 C18 -0.8(5)
C21 C22 C23 N2 179.8(3)
O2 C18 C23 C22 -179.2(3)
C19 C18 C23 C22 -0.3(5)
O2 C18 C23 N2 0.2(5)
C19 C18 C23 N2 179.1(3)
C20 C19 C24 C26 121.1(4)
C18 C19 C24 C26 -59.6(5)
C20 C19 C24 C25 -116.8(4)
C18 C19 C24 C25 62.5(5)
C20 C19 C24 C27 1.4(6)
C18 C19 C24 C27 -179.3(4)
C22 C21 C28 C31 -26.5(6)
C20 C21 C28 C31 155.2(4)
C22 C21 C28 C29 -147.9(5)
C20 C21 C28 C29 33.8(6)
C22 C21 C28 C30 94.4(4)
C20 C21 C28 C30 -83.9(5)
O3 C32 C33 C34 -179.8(2)
C37 C32 C33 C34 -0.1(4)
O3 C32 C33 C38 0.5(4)
C37 C32 C33 C38 -179.9(2)
C32 C33 C34 C35 -1.5(5)
C38 C33 C34 C35 178.3(4)
C33 C34 C35 C36 1.1(7)
C33 C34 C35 C42 178.2(4)
C34 C35 C36 C37 0.9(7)
C42 C35 C36 C37 -176.1(4)
C35 C36 C37 C32 -2.4(6)
C35 C36 C37 N3 177.1(4)
O3 C32 C37 C36 -178.3(3)
C33 C32 C37 C36 2.0(4)
O3 C32 C37 N3 2.2(4)
C33 C32 C37 N3 -177.5(2)
C34 C33 C38 C40 -118.4(3)
C32 C33 C38 C40 61.3(3)
C34 C33 C38 C41 0.7(4)
C32 C33 C38 C41 -179.5(3)
C34 C33 C38 C39 119.8(3)
C32 C33 C38 C39 -60.4(4)
C36 C35 C42 C45B 109.3(8)
C34 C35 C42 C45B -67.6(9)
C36 C35 C42 C44 -151.7(7)
C34 C35 C42 C44 31.4(9)
C36 C35 C42 C43 6.9(9)
C34 C35 C42 C43 -170.0(7)
C36 C35 C42 C43B -33.6(8)
C34 C35 C42 C43B 149.5(6)
C36 C35 C42 C44B -126.0(6)
C34 C35 C42 C44B 57.1(7)
C36 C35 C42 C45 102.6(6)
C34 C35 C42 C45 -74.3(6)
N3 C47 C48 N4 -1.5(3)
C54 C49 C50 C51 -14.6(9)
O4 C49 C50 C51 -174.0(5)
C54 C49 C50 C55 168.2(6)
O4 C49 C50 C55 8.8(9)
C49 C50 C51 C52 0.9(9)
C55 C50 C51 C52 178.1(6)
C50 C51 C52 C59 178.2(6)
C50 C51 C52 C53 9.4(8)
O4 C49B C50B C51B 156.4(6)
C54 C49B C50B C51B -1.9(8)
O4 C49B C50B C55B -24.7(10)
C54 C49B C50B C55B 177.1(6)
C49B C50B C51B C52B 1.9(9)
C55B C50B C51B C52B -177.1(7)
C50B C51B C52B C53 0.9(9)
C50B C51B C52B C59 -168.5(5)
C51B C52B C53 C54 -3.2(7)
C59 C52B C53 C54 167.9(3)
C51B C52B C53 C52 -144.3(13)
C59 C52B C53 C52 26.8(8)
C59 C52 C53 C54 -175.5(6)
C51 C52 C53 C54 -10.3(7)
C59 C52 C53 C52B -126.4(14)
C51 C52 C53 C52B 38.9(8)
C50 C49 C54 C53 13.8(8)
O4 C49 C54 C53 174.7(4)
C50 C49 C54 N4 -179.2(5)
O4 C49 C54 N4 -18.3(7)
C50 C49 C54 C49B -118.3(11)
O4 C49 C54 C49B 42.6(7)
C52B C53 C54 C49 -19.5(6)
C52 C53 C54 C49 -0.7(7)
C52B C53 C54 N4 172.2(4)
C52 C53 C54 N4 -169.0(4)
C52B C53 C54 C49B 3.2(6)
C52 C53 C54 C49B 22.0(7)
O4 C49B C54 C49 -99.9(10)
C50B C49B C54 C49 58.6(8)
O4 C49B C54 C53 -159.3(5)
C50B C49B C54 C53 -0.7(7)
O4 C49B C54 N4 31.2(7)
C50B C49B C54 N4 -170.3(4)
C51 C50 C55 C57 124.0(7)
C49 C50 C55 C57 -58.8(8)
C51 C50 C55 C58 4.4(9)
C49 C50 C55 C58 -178.4(6)
C51 C50 C55 C56 -114.6(6)
C49 C50 C55 C56 62.6(8)
C51B C50B C55B C58B 3.3(11)
C49B C50B C55B C58B -175.7(7)
C51B C50B C55B C57B 126.6(6)
C49B C50B C55B C57B -52.4(9)
C51B C50B C55B C56B -114.3(7)
C49B C50B C55B C56B 66.8(9)
C51 C52 C59 C60 -170.5(5)
C53 C52 C59 C60 -5.9(9)
C51 C52 C59 C62 73.9(6)
C53 C52 C59 C62 -121.5(7)
C51 C52 C59 C61 -46.3(7)
C53 C52 C59 C61 118.3(7)
C51 C52 C59 C52B -60.3(13)
C53 C52 C59 C52B 104.4(17)
C53 C52B C59 C52 -48.6(13)
C51B C52B C59 C52 121.7(17)
C53 C52B C59 C60 27.4(6)
C51B C52B C59 C60 -162.3(5)
C53 C52B C59 C62 -97.9(5)
C51B C52B C59 C62 72.4(7)
C53 C52B C59 C61 143.7(4)
C51B C52B C59 C61 -46.0(7)
N2 C15 N1 C6 -177.3(2)
Zr1 C15 N1 C6 -3.8(4)
N2 C15 N1 C16 -2.3(3)
Zr1 C15 N1 C16 171.24(17)
C5 C6 N1 C15 171.4(2)
C1 C6 N1 C15 -8.1(4)
C5 C6 N1 C16 -3.4(3)
C1 C6 N1 C16 177.1(2)
C17 C16 N1 C15 3.6(3)
C17 C16 N1 C6 179.1(2)
N1 C15 N2 C23 175.4(3)
Zr1 C15 N2 C23 1.8(4)
N1 C15 N2 C17 -0.1(3)
Zr1 C15 N2 C17 -173.67(17)
C22 C23 N2 C15 -171.5(3)
C18 C23 N2 C15 9.1(5)
C22 C23 N2 C17 3.8(4)
C18 C23 N2 C17 -175.6(3)
C16 C17 N2 C15 2.3(3)
C16 C17 N2 C23 -173.7(2)
N4 C46 N3 C37 172.5(3)
Zr1 C46 N3 C37 -1.4(5)
N4 C46 N3 C47 0.8(4)
Zr1 C46 N3 C47 -173.1(2)
C36 C37 N3 C46 -168.2(3)
C32 C37 N3 C46 11.3(5)
C36 C37 N3 C47 3.0(4)
C32 C37 N3 C47 -177.5(3)
C48 C47 N3 C46 0.6(4)
C48 C47 N3 C37 -172.0(3)
N3 C46 N4 C54 -177.9(3)
Zr1 C46 N4 C54 -4.2(5)
N3 C46 N4 C48 -1.8(4)
Zr1 C46 N4 C48 171.9(2)
C49 C54 N4 C46 5.7(7)
C53 C54 N4 C46 171.9(3)
C49B C54 N4 C46 -17.6(5)
C49 C54 N4 C48 -170.2(5)
C53 C54 N4 C48 -4.0(5)
C49B C54 N4 C48 166.4(3)
C47 C48 N4 C46 2.1(4)
C47 C48 N4 C54 178.6(3)
C6 C1 O1 Zr1 17.5(5)
C2 C1 O1 Zr1 -162.1(2)
C19 C18 O2 Zr1 152.0(3)
C23 C18 O2 Zr1 -29.1(7)
C37 C32 O3 Zr1 -34.8(4)
C33 C32 O3 Zr1 144.9(2)
C50B C49B O4 C49 -93.6(11)
C54 C49B O4 C49 63.0(9)
C50B C49B O4 Zr1 178.4(5)
C54 C49B O4 Zr1 -25.0(12)
C54 C49 O4 C49B -80.4(10)
C50 C49 O4 C49B 81.4(10)
C54 C49 O4 Zr1 43.6(7)
C50 C49 O4 Zr1 -154.6(4)
C49B O4 Zr1 O1 85.7(9)
C49 O4 Zr1 O1 47.1(5)
C49B O4 Zr1 O3 -29.9(10)
C49 O4 Zr1 O3 -68.5(6)
C49B O4 Zr1 O2 -124.2(9)
C49 O4 Zr1 O2 -162.9(5)
C49B O4 Zr1 C15 159.6(9)
C49 O4 Zr1 C15 121.0(5)
C49B O4 Zr1 C46 3.6(8)
C49 O4 Zr1 C46 -35.1(4)
C1 O1 Zr1 O4 60.0(3)
C1 O1 Zr1 O3 -149.8(3)
C1 O1 Zr1 O2 -56.0(4)
C1 O1 Zr1 C15 -22.1(3)
C1 O1 Zr1 C46 133.9(3)
C32 O3 Zr1 O4 67.5(4)
C32 O3 Zr1 O1 -51.9(3)
C32 O3 Zr1 O2 161.7(3)
C32 O3 Zr1 C15 -124.4(3)
C32 O3 Zr1 C46 34.2(3)
C18 O2 Zr1 O4 -55.5(4)
C18 O2 Zr1 O1 64.1(5)
C18 O2 Zr1 O3 157.8(4)
C18 O2 Zr1 C15 30.4(4)
C18 O2 Zr1 C46 -128.1(4)
N2 C15 Zr1 O4 78.3(2)
N1 C15 Zr1 O4 -94.1(2)
N2 C15 Zr1 O1 -175.3(2)
N1 C15 Zr1 O1 12.3(2)
N2 C15 Zr1 O3 -95.2(2)
N1 C15 Zr1 O3 92.4(2)
N2 C15 Zr1 O2 -13.8(2)
N1 C15 Zr1 O2 173.8(2)
N2 C15 Zr1 C46 130.2(2)
N1 C15 Zr1 C46 -42.2(3)
N4 C46 Zr1 O4 12.3(3)
N3 C46 Zr1 O4 -175.0(3)
N4 C46 Zr1 O1 -94.1(3)
N3 C46 Zr1 O1 78.6(3)
N4 C46 Zr1 O3 174.1(3)
N3 C46 Zr1 O3 -13.2(3)
N4 C46 Zr1 O2 92.6(3)
N3 C46 Zr1 O2 -94.6(3)
N4 C46 Zr1 C15 -42.0(4)
N3 C46 Zr1 C15 130.8(3)

loop_
_platon_squeeze_void_nr
_platon_squeeze_void_average_x
_platon_squeeze_void_average_y
_platon_squeeze_void_average_z
_platon_squeeze_void_volume
_platon_squeeze_void_count_electrons
1 0.085 0.629 0.337 36.9 4.3
2 0.498 0.499 0.999 431.9 38.9
3 0.909 0.370 0.657 34.2 3.5
